data_7700421
loop_
_publ_author_name
'Bilyj, Jessica K.'
'Silajew, Nicole V.'
'Hanson, Graeme R.'
'Harmer, Jeffrey R.'
'Bernhardt, Paul V.'

_publ_section_title
;
 Trivalent copper stabilised by acetylacetone dithiocarbazate Schiff base
 ligands: structural, spectroscopic and electrochemical properties.
;
_journal_issue 41
_journal_name_full 'Dalton transactions (Cambridge, England : 2003)'
_journal_page_first 15501
_journal_page_last 15514
_journal_paper_doi 10.1039/c9dt02071c
_journal_volume 48
_journal_year 2019
_chemical_formula_sum 'C9 H12 Cu N4 O S4'
_chemical_formula_weight 384.01
_space_group_IT_number 62
_space_group_name_Hall '-P 2c 2n'
_space_group_name_H-M_alt 'P n a m'
_symmetry_cell_setting orthorhombic
_symmetry_Int_Tables_number 62
_symmetry_space_group_name_Hall '-P 2c 2n'
_symmetry_space_group_name_H-M 'P n a m'
_atom_sites_solution_hydrogens geom
_audit_conform_dict_location ftp://ftp.iucr.org/pub/cif_core.dic
_audit_conform_dict_name cif_core.dic
_audit_conform_dict_version 2.4.5
_audit_creation_date 2019-05-17T15:33:56-00:00
_audit_creation_method 'WinGX routine CIF_UPDATE'
_audit_update_record
;
2019-05-17 deposited with the CCDC.    2019-07-02 downloaded from the CCDC.
;
_cell_angle_alpha 90
_cell_angle_beta 90
_cell_angle_gamma 90
_cell_formula_units_Z 4
_cell_length_a 17.3466(5)
_cell_length_b 12.2444(4)
_cell_length_c 6.9842(3)
_cell_measurement_reflns_used 1329
_cell_measurement_temperature 190(2)
_cell_measurement_theta_max 62.35
_cell_measurement_theta_min 4.42
_cell_measurement_wavelength 1.5418
_cell_volume 1483.44(9)
_computing_cell_refinement 'CrysalisPro  Version 1.171.36.28 (Agilent Technologies, 2013)'
_computing_data_collection 'CrysalisPro  Version 1.171.36.28 (Agilent Technologies, 2013)'
_computing_data_reduction 'CrysalisPro  Version 1.171.36.28 (Agilent Technologies, 2013)'
_computing_molecular_graphics 'Ortep for Windows (Farrugia, 2012)'
_computing_publication_material 'WinGX publication routines (Farrugia, 2012)'
_computing_structure_refinement 'SHELXL-2018/1 (Sheldrick, 2018)'
_diffrn_ambient_temperature 190(2)
_diffrn_detector 'CCD plate'
_diffrn_detector_area_resol_mean 16.07
_diffrn_measured_fraction_theta_full 0.995
_diffrn_measured_fraction_theta_max 0.995
_diffrn_measurement_device '\k-geometry diffractometer'
_diffrn_measurement_device_type 'Agilent Technologies Xcalibur, Sapphire3, Gemini ultra'
_diffrn_measurement_method '\w scans'
_diffrn_orient_matrix_UB_11 -0.044361
_diffrn_orient_matrix_UB_12 -0.10886
_diffrn_orient_matrix_UB_13 -0.007222
_diffrn_orient_matrix_UB_21 -0.076895
_diffrn_orient_matrix_UB_22 0.062935
_diffrn_orient_matrix_UB_23 -0.003418
_diffrn_orient_matrix_UB_31 0.00263
_diffrn_orient_matrix_UB_32 0.002584
_diffrn_orient_matrix_UB_33 -0.220514
_diffrn_radiation_monochromator mirror
_diffrn_radiation_probe x-ray
_diffrn_radiation_type CuK\a
_diffrn_radiation_wavelength 1.5418
_diffrn_reflns_av_R_equivalents 0.0381
_diffrn_reflns_av_unetI/netI 0.0296
_diffrn_reflns_Laue_measured_fraction_full 0.995
_diffrn_reflns_Laue_measured_fraction_max 0.995
_diffrn_reflns_limit_h_max 19
_diffrn_reflns_limit_h_min -16
_diffrn_reflns_limit_k_max 13
_diffrn_reflns_limit_k_min -14
_diffrn_reflns_limit_l_max 7
_diffrn_reflns_limit_l_min -6
_diffrn_reflns_number 3990
_diffrn_reflns_point_group_measured_fraction_full 0.995
_diffrn_reflns_point_group_measured_fraction_max 0.995
_diffrn_reflns_reduction_process
;
 Scaled and merged with Sortav
 R.H. Blessing, (1987) Cryst. Rev. 1, 3-58
 R.H. Blessing, (1989) J. Appl. Cryst. 22, 396-397
;
_diffrn_reflns_theta_full 62.499
_diffrn_reflns_theta_max 62.499
_diffrn_reflns_theta_min 4.42
_diffrn_source 'Enhance Ultra (Cu) X-ray Source'
_diffrn_standards_number 0
_exptl_absorpt_coefficient_mu 7.324
_exptl_absorpt_correction_T_max 1
_exptl_absorpt_correction_T_min 0.899
_exptl_absorpt_correction_type multi-scan
_exptl_absorpt_process_details
;
        CrysAlisPro, Agilent Technologies,
        Version 1.171.36.28 (release 01-02-2013 CrysAlis171 .NET)
        (compiled Feb  1 2013,16:14:44)
        Empirical absorption correction using spherical harmonics,
        implemented in SCALE3 ABSPACK scaling algorithm.
;
_exptl_crystal_colour red
_exptl_crystal_density_diffrn 1.719
_exptl_crystal_density_method 'not measured'
_exptl_crystal_description needle
_exptl_crystal_F_000 780
_exptl_crystal_size_max 0.2
_exptl_crystal_size_mid 0.02
_exptl_crystal_size_min 0.02
_refine_diff_density_max 0.395
_refine_diff_density_min -0.228
_refine_diff_density_rms 0.059
_refine_ls_extinction_method none
_refine_ls_goodness_of_fit_ref 1.044
_refine_ls_hydrogen_treatment constr
_refine_ls_matrix_type full
_refine_ls_number_constraints 0
_refine_ls_number_parameters 115
_refine_ls_number_reflns 1283
_refine_ls_number_restraints 0
_refine_ls_restrained_S_all 1.044
_refine_ls_R_factor_all 0.0503
_refine_ls_R_factor_gt 0.0323
_refine_ls_shift/su_max 0
_refine_ls_shift/su_mean 0
_refine_ls_structure_factor_coef Fsqd
_refine_ls_weighting_details 'w=1/[\s^2^(Fo^2^)+(0.0337P)^2^] where P=(Fo^2^+2Fc^2^)/3'
_refine_ls_weighting_scheme calc
_refine_ls_wR_factor_gt 0.0674
_refine_ls_wR_factor_ref 0.0737
_reflns_Friedel_coverage 0
_reflns_number_gt 958
_reflns_number_total 1283
_reflns_threshold_expression 'I > 2\s(I)'
_cod_data_source_file c9dt02071c2.cif
_cod_data_source_block shelx_CCDC1
_cod_depositor_comments 'Adding full bibliography for 7700420--7700423.cif.'
_cod_original_sg_symbol_H-M Pnam
_cod_database_code 7700421
_shelx_shelxl_version_number 2018/1

loop_
_symmetry_equiv_pos_as_xyz
'x, y, z'
'-x, -y, z+1/2'
'x+1/2, -y+1/2, -z+1/2'
'-x+1/2, y+1/2, -z'
'-x, -y, -z'
'x, y, -z-1/2'
'-x-1/2, y-1/2, z-1/2'
'x-1/2, -y-1/2, z'

loop_
_atom_site_label
_atom_site_type_symbol
_atom_site_fract_x
_atom_site_fract_y
_atom_site_fract_z
_atom_site_U_iso_or_equiv
_atom_site_adp_type
_atom_site_occupancy
_atom_site_site_symmetry_order
_atom_site_calc_flag
_atom_site_refinement_flags_posn
_atom_site_refinement_flags_adp
_atom_site_refinement_flags_occupancy
C1 C 0.5864(3) 0.5771(4) 0.25 0.0505(11) Uani 1 2 d S T P
C2 C 0.3911(2) 0.5624(4) 0.25 0.0517(11) Uani 1 2 d S T P
C3 C 0.3243(3) 0.4856(4) 0.25 0.0569(13) Uani 1 2 d S T P
C4 C 0.3276(2) 0.3632(4) 0.25 0.0521(12) Uani 1 2 d S T P
C5 C 0.4492(3) 0.1461(4) 0.25 0.0554(12) Uani 1 2 d S T P
C6 C 0.3718(3) 0.6807(4) 0.25 0.0641(14) Uani 1 2 d S T P
H6A H 0.315608 0.689601 0.25 0.096 Uiso 1 2 calc R U P
H6B H 0.393434 0.715204 0.364568 0.096 Uiso 0.5 1 calc R U P
H6C H 0.393434 0.715204 0.135432 0.096 Uiso 0.5 1 calc R U P
C7 C 0.2517(2) 0.3058(5) 0.25 0.0711(16) Uani 1 2 d S T P
H7A H 0.20998 0.359807 0.25 0.107 Uiso 1 2 calc R U P
H7B H 0.247602 0.259952 0.135432 0.107 Uiso 0.5 1 calc R U P
H7C H 0.247602 0.259952 0.364568 0.107 Uiso 0.5 1 calc R U P
C8 C 0.6072(3) 0.8009(4) 0.25 0.0736(16) Uani 1 2 d S T P
H8A H 0.643622 0.862062 0.25 0.11 Uiso 1 2 calc R U P
H8B H 0.5747 0.80481 0.135432 0.11 Uiso 0.5 1 calc R U P
H8C H 0.5747 0.80481 0.364568 0.11 Uiso 0.5 1 calc R U P
C9 C 0.3441(4) -0.0207(5) 0.25 0.120(3) Uani 1 2 d S T P
H9A H 0.334908 -0.099653 0.25 0.18 Uiso 1 2 calc R U P
H9B H 0.320834 0.011766 0.364568 0.18 Uiso 0.5 1 calc R U P
H9C H 0.320834 0.011766 0.135432 0.18 Uiso 0.5 1 calc R U P
O1 O 0.2608(2) 0.5255(3) 0.25 0.1085(18) Uani 1 2 d S T P
Cu1 Cu 0.49832(3) 0.37348(5) 0.25 0.0489(2) Uani 1 2 d S T P
N1 N 0.5160(2) 0.6104(3) 0.25 0.0578(10) Uani 1 2 d S T P
N2 N 0.46140(19) 0.5269(3) 0.25 0.0510(10) Uani 1 2 d S T P
N3 N 0.39250(18) 0.3111(3) 0.25 0.0479(9) Uani 1 2 d S T P
N4 N 0.3844(2) 0.1996(3) 0.25 0.0549(10) Uani 1 2 d S T P
S1 S 0.61817(6) 0.44345(10) 0.25 0.0604(4) Uani 1 2 d S T P
S2 S 0.54026(6) 0.20045(10) 0.25 0.0716(4) Uani 1 2 d S T P
S3 S 0.65947(7) 0.67458(11) 0.25 0.0632(4) Uani 1 2 d S T P
S4 S 0.44532(9) 0.00500(11) 0.25 0.0857(5) Uani 1 2 d S T P

loop_
_atom_site_aniso_label
_atom_site_aniso_U_11
_atom_site_aniso_U_22
_atom_site_aniso_U_33
_atom_site_aniso_U_23
_atom_site_aniso_U_13
_atom_site_aniso_U_12
C1 0.041(2) 0.061(3) 0.050(3) 0 0 -0.008(2)
C2 0.036(2) 0.056(3) 0.063(3) 0 0 0.005(2)
C3 0.033(2) 0.066(3) 0.072(4) 0 0 0.005(2)
C4 0.034(2) 0.061(3) 0.061(3) 0 0 -0.003(2)
C5 0.046(2) 0.055(2) 0.066(3) 0 0 0.001(2)
C6 0.050(2) 0.056(3) 0.086(4) 0 0 0.011(2)
C7 0.032(2) 0.076(3) 0.105(5) 0 0 -0.010(2)
C8 0.070(3) 0.064(3) 0.086(4) 0 0 -0.018(3)
C9 0.080(4) 0.067(4) 0.213(10) 0 0 -0.022(3)
O1 0.0356(19) 0.076(2) 0.214(6) 0 0 0.0123(18)
Cu1 0.0295(3) 0.0516(4) 0.0656(4) 0 0 0.0019(3)
N1 0.038(2) 0.053(2) 0.082(3) 0 0 -0.0042(17)
N2 0.0337(18) 0.0481(19) 0.071(3) 0 0 0.0005(16)
N3 0.0333(18) 0.058(2) 0.053(2) 0 0 -0.0007(16)
N4 0.0422(19) 0.049(2) 0.074(3) 0 0 -0.0032(18)
S1 0.0317(5) 0.0630(7) 0.0866(10) 0 0 0.0013(5)
S2 0.0381(6) 0.0564(6) 0.1204(13) 0 0 0.0054(5)
S3 0.0420(6) 0.0750(8) 0.0726(9) 0 0 -0.0168(6)
S4 0.0675(8) 0.0506(6) 0.1388(16) 0 0 0.0013(6)

loop_
_atom_type_symbol
_atom_type_description
_atom_type_scat_dispersion_real
_atom_type_scat_dispersion_imag
_atom_type_scat_source
C C 0.0181 0.0091 'International Tables Vol C Tables 4.2.6.8 and 6.1.1.4'
H H 0 0 'International Tables Vol C Tables 4.2.6.8 and 6.1.1.4'
Cu Cu -1.9646 0.5888 'International Tables Vol C Tables 4.2.6.8 and 6.1.1.4'
N N 0.0311 0.018 'International Tables Vol C Tables 4.2.6.8 and 6.1.1.4'
S S 0.3331 0.5567 'International Tables Vol C Tables 4.2.6.8 and 6.1.1.4'
O O 0.0492 0.0322 'International Tables Vol C Tables 4.2.6.8 and 6.1.1.4'

loop_
_geom_angle_atom_site_label_1
_geom_angle_atom_site_label_2
_geom_angle_atom_site_label_3
_geom_angle
N1 C1 S1 127.1(4)
N1 C1 S3 118.3(4)
S1 C1 S3 114.7(3)
N2 C2 C6 122.7(4)
N2 C2 C3 121.3(4)
C6 C2 C3 116.0(4)
O1 C3 C2 117.0(4)
O1 C3 C4 116.1(4)
C2 C3 C4 126.9(4)
N3 C4 C7 122.4(4)
N3 C4 C3 121.6(4)
C7 C4 C3 116.0(4)
N4 C5 S2 126.9(3)
N4 C5 S4 118.0(3)
S2 C5 S4 115.1(3)
N2 Cu1 N3 93.76(14)
N2 Cu1 S2 179.87(11)
N3 Cu1 S2 86.37(11)
N2 Cu1 S1 86.43(11)
N3 Cu1 S1 179.81(11)
S2 Cu1 S1 93.44(5)
C1 N1 N2 114.3(4)
C2 N2 N1 113.1(4)
C2 N2 Cu1 128.5(3)
N1 N2 Cu1 118.4(3)
C4 N3 N4 113.6(3)
C4 N3 Cu1 127.9(3)
N4 N3 Cu1 118.4(3)
C5 N4 N3 114.4(4)
C1 S1 Cu1 93.79(15)
C5 S2 Cu1 93.87(16)
C1 S3 C8 102.9(2)
C5 S4 C9 102.4(3)

loop_
_geom_bond_atom_site_label_1
_geom_bond_atom_site_label_2
_geom_bond_distance
C1 N1 1.289(6)
C1 S1 1.727(5)
C1 S3 1.741(4)
C2 N2 1.294(6)
C2 C6 1.486(6)
C2 C3 1.493(7)
C3 O1 1.206(6)
C3 C4 1.500(7)
C4 N3 1.294(6)
C4 C7 1.492(6)
C5 N4 1.300(6)
C5 S2 1.714(5)
C5 S4 1.730(5)
C8 S3 1.793(6)
C9 S4 1.784(7)
Cu1 N2 1.984(3)
Cu1 N3 1.988(3)
Cu1 S2 2.2401(13)
Cu1 S1 2.2487(12)
N1 N2 1.394(5)
N3 N4 1.373(5)
